data_2012718
loop_
_publ_author_name
'Ivashevskaja, Svetlana N.'
'Aleshina, Lyudmila A.'
'Andreev, Vladimir P.'
'Nizhnik, Yakov P.'
'Chernyshev, Vladimir V.'
'Schenk, Hendrik'

_publ_section_title
;
 Dichlorobis(2-methylquinoline <i>N</i>-oxide-\k<i>O</i>)zinc(II) from
 powder data
;
_journal_issue 5
_journal_name_full 'Acta Crystallographica Section C'
_journal_page_first m300
_journal_page_last m301
_journal_paper_doi 10.1107/S0108270102005292
_journal_volume 58
_journal_year 2002
_chemical_formula_iupac '[Zn Cl2 (C10 H9 N O)2]'
_chemical_formula_moiety 'C20 H18 Cl2 N2 O2 Zn'
_chemical_formula_sum 'C20 H18 Cl2 N2 O2 Zn'
_chemical_formula_weight 454.63
_chemical_melting_point 493.0(10)
_chemical_name_systematic
;
Dichlorobis(2-methylquinoline N-oxide-\kO)zinc(II)
;
_space_group_IT_number 60
_symmetry_cell_setting orthorhombic
_symmetry_space_group_name_Hall '-P 2n 2ab'
_symmetry_space_group_name_H-M 'P b c n'
_audit_creation_method SHELXL
_cell_angle_alpha 90
_cell_angle_beta 90
_cell_angle_gamma 90
_cell_formula_units_Z 4
_cell_length_a 14.052(6)
_cell_length_b 10.192(5)
_cell_length_c 14.047(6)
_cell_measurement_reflns_used 30
_cell_measurement_temperature 293(2)
_cell_measurement_theta_max 18.57
_cell_measurement_theta_min 5.36
_cell_volume 2011.8(16)
_computing_cell_refinement 'LSPAID (Visser, 1986)'
_computing_data_collection 'local program'
_computing_data_reduction 'local program'
_computing_molecular_graphics 'PLATON (Spek, 2000)'
_computing_publication_material 'MRIA, SHELXL97 (Sheldrick, 1997) and PARST (Nardelli, 1983)'
_computing_structure_refinement MRIA
_computing_structure_solution 'MRIA (Zlokazov & Chernyshev, 1992)'
_diffrn_ambient_temperature 293(2)
_diffrn_measurement_device 'XPert PRO X-ray diffraction system'
_diffrn_radiation_monochromator 'PW3110/65, four Ge(220) crystals'
_diffrn_radiation_source 'PW3373/00, line-focus sealed tube'
_diffrn_radiation_type CuK\a~1~
_diffrn_radiation_wavelength 1.54056
_diffrn_reflns_limit_h_max 10
_diffrn_reflns_limit_h_min 0
_diffrn_reflns_limit_k_max 7
_diffrn_reflns_limit_k_min 0
_diffrn_reflns_limit_l_max 10
_diffrn_reflns_limit_l_min 0
_diffrn_reflns_theta_max 35.00
_diffrn_reflns_theta_min 5.00
_exptl_absorpt_coefficient_mu 4.282
_exptl_absorpt_correction_type none
_exptl_crystal_density_diffrn 1.501
_exptl_crystal_density_meas ?
_exptl_crystal_density_method 'not measured'
_exptl_crystal_F_000 928
_refine_diff_density_max 0.5
_refine_diff_density_min -0.7
_refine_ls_extinction_method none
_refine_ls_goodness_of_fit_all 1.32
_refine_ls_hydrogen_treatment constr
_refine_ls_matrix_type fullcycle
_refine_ls_number_constraints 1
_refine_ls_number_parameters 64
_refine_ls_number_restraints 74
_refine_ls_shift/su_max 0.01
_refine_ls_shift/su_mean 0.003
_refine_ls_structure_factor_coef Inet
_refine_ls_weighting_scheme sigma
_cod_data_source_file sk1538.cif
_cod_data_source_block I
_cod_depositor_comments
;
The following automatic conversions were performed:

'_exptl_crystal_density_meas' value 'not measured' was changed to '?'
- the value is perceived as not measured.

Automatic conversion script
Id: cif_fix_values 3008 2015-01-20 13:52:24Z robertas 
;
_cod_database_code 2012718

loop_
_symmetry_equiv_pos_as_xyz
'x, y, z'
'-x+1/2, -y+1/2, z+1/2'
'x+1/2, -y+1/2, -z'
'-x, y, -z+1/2'
'-x, -y, -z'
'x-1/2, y-1/2, -z-1/2'
'-x-1/2, y-1/2, z'
'x, -y, z-1/2'

loop_
_atom_site_label
_atom_site_fract_x
_atom_site_fract_y
_atom_site_fract_z
_atom_site_U_iso_or_equiv
_atom_site_thermal_displace_type
_atom_site_calc_flag
_atom_site_refinement_flags
_atom_site_occupancy
_atom_site_disorder_group
_atom_site_type_symbol
Zn 0.0000 0.2186(3) 0.2500 0.0600(10) Uiso d S 1 . Zn
Cl1 -0.1368(3) 0.3277(4) 0.2700(3) 0.064(2) Uiso d . 1 . Cl
O1 -0.0144(6) 0.1043(8) 0.1370(6) 0.0490(10) Uiso d . 1 . O
N1 0.0601(10) 0.1072(13) 0.0775(8) 0.049 Uiso d . 1 . N
C2 0.1317(11) 0.0199(13) 0.0905(11) 0.049 Uiso d . 1 . C
C3 0.2118(9) 0.0180(14) 0.0273(11) 0.049 Uiso d . 1 . C
C4 0.2171(10) 0.0999(15) -0.0489(10) 0.049 Uiso d . 1 . C
C5 0.1496(11) 0.2879(14) -0.1372(12) 0.049 Uiso d . 1 . C
C6 0.0764(12) 0.3752(14) -0.1497(9) 0.049 Uiso d . 1 . C
C7 -0.0011(12) 0.3774(13) -0.0885(10) 0.049 Uiso d . 1 . C
C8 -0.0106(12) 0.2866(14) -0.0164(8) 0.049 Uiso d . 1 . C
C9 0.0645(11) 0.1963(15) -0.0012(9) 0.049 Uiso d . 1 . C
C10 0.1450(11) 0.1957(13) -0.0622(10) 0.049 Uiso d . 1 . C
C11 0.1271(10) -0.0802(14) 0.1690(10) 0.049 Uiso d . 1 . C
H3 0.2592 -0.0439 0.0362 0.051 Uiso d . 1 . H
H4 0.2704 0.0983 -0.0884 0.051 Uiso d . 1 . H
H5 0.1998 0.2849 -0.1803 0.051 Uiso d . 1 . H
H6 0.0785 0.4336 -0.2013 0.051 Uiso d . 1 . H
H7 -0.0510 0.4354 -0.0998 0.051 Uiso d . 1 . H
H8 -0.0625 0.2895 0.0243 0.051 Uiso d . 1 . H
H111 0.0741 -0.0638 0.2076 0.051 Uiso d . 1 . H
H112 0.1234 -0.1656 0.1398 0.051 Uiso d . 1 . H
H113 0.1854 -0.0751 0.2048 0.051 Uiso d . 1 . H

loop_
_atom_type_symbol
_atom_type_description
_atom_type_scat_dispersion_real
_atom_type_scat_dispersion_imag
_atom_type_scat_source
Zn Zn -1.5491 0.6778 'International Tables Vol C Tables 4.2.6.8 and 6.1.1.4'
Cl Cl 0.3639 0.7018 'International Tables Vol C Tables 4.2.6.8 and 6.1.1.4'
O O 0.0492 0.0322 'International Tables Vol C Tables 4.2.6.8 and 6.1.1.4'
N N 0.0311 0.0180 'International Tables Vol C Tables 4.2.6.8 and 6.1.1.4'
C C 0.0181 0.0091 'International Tables Vol C Tables 4.2.6.8 and 6.1.1.4'
H H 0.0000 0.0000 'International Tables Vol C Tables 4.2.6.8 and 6.1.1.4'

loop_
_geom_angle_atom_site_label_1
_geom_angle_atom_site_label_2
_geom_angle_atom_site_label_3
_geom_angle_site_symmetry_1
_geom_angle_site_symmetry_3
_geom_angle
_geom_angle_publ_flag
O1 Zn O1 . 4 107.9(6) yes
O1 Zn Cl1 . 4 106.2(3) ?
O1 Zn Cl1 4 4 107.8(3) ?
O1 Zn Cl1 . . 107.8(3) yes
O1 Zn Cl1 4 . 106.2(3) yes
Cl1 Zn Cl1 4 . 120.4(2) yes
N1 O1 Zn . . 114.0(7) yes
C4 C3 C2 . . 121.0(10) ?
C4 C3 H3 . . 119 ?
C2 C3 H3 . . 119 ?
N1 C2 C3 . . 121.0(10) ?
N1 C2 C11 . . 121.0(10) ?
C3 C2 C11 . . 119.0(10) ?
O1 N1 C2 . . 119.0(10) ?
O1 N1 C9 . . 122.0(10) ?
C2 N1 C9 . . 119.0(10) ?
C8 C9 C10 . . 120.0(10) ?
C8 C9 N1 . . 120.0(10) ?
C10 C9 N1 . . 120.0(10) ?
C5 C10 C9 . . 119.0(10) ?
C5 C10 C4 . . 122.0(10) ?
C9 C10 C4 . . 120.0(10) ?
C3 C4 C10 . . 119.0(10) ?
C3 C4 H4 . . 120 ?
C10 C4 H4 . . 121 ?
C6 C5 C10 . . 120.0(10) ?
C6 C5 H5 . . 121 ?
C10 C5 H5 . . 120 ?
C5 C6 C7 . . 121.0(10) ?
C5 C6 H6 . . 119 ?
C7 C6 H6 . . 120 ?
C8 C7 C6 . . 121.0(10) ?
C8 C7 H7 . . 119 ?
C6 C7 H7 . . 120 ?
C7 C8 C9 . . 118.0(10) ?
C7 C8 H8 . . 121 ?
C9 C8 H8 . . 121 ?
C2 C11 H111 . . 110 ?
C2 C11 H112 . . 108 ?
H111 C11 H112 . . 111 ?
C2 C11 H113 . . 108 ?
H111 C11 H113 . . 111 ?
H112 C11 H113 . . 109 ?

loop_
_geom_bond_atom_site_label_1
_geom_bond_atom_site_label_2
_geom_bond_site_symmetry_2
_geom_bond_distance
_geom_bond_publ_flag
Zn Cl1 4 2.238(5) ?
Zn O1 4 1.979(9) ?
Zn Cl1 . 2.238(5) yes
Zn O1 . 1.979(9) yes
O1 N1 . 1.341(16) yes
N1 C9 . 1.432(18) ?
C2 N1 . 1.35(2) ?
C2 C11 . 1.50(2) ?
C3 C4 . 1.36(2) ?
C3 C2 . 1.43(2) ?
C3 H3 . 0.93 ?
C4 H4 . 0.93 ?
C5 C6 . 1.37(2) ?
C5 H5 . 0.93 ?
C6 C7 . 1.39(2) ?
C6 H6 . 0.94 ?
C7 C8 . 1.38(2) ?
C7 H7 . 0.93 ?
C8 H8 . 0.93 ?
C9 C8 . 1.42(2) ?
C9 C10 . 1.42(2) ?
C10 C5 . 1.41(2) ?
C10 C4 . 1.42(2) ?
C11 H111 . 0.94 ?
C11 H112 . 0.96 ?
C11 H113 . 0.96 ?

loop_
_geom_torsion_atom_site_label_1
_geom_torsion_atom_site_label_2
_geom_torsion_atom_site_label_3
_geom_torsion_atom_site_label_4
_geom_torsion
_geom_torsion_publ_flag
Cl1 Zn O1 N1 135.0(8) yes
Zn O1 N1 C2 90.0(10) yes
